data_7217566
loop_
_publ_author_name
'Guo, Huadong'
'Guo, Xianmin'
'Zou, Hengye'
'Qi, Yanjuan'
'Chen, Ruizhan'
'Zhao, Lun'
'Liu, Chunming'

_publ_section_title
;
 A series of coordination polymers assembled from
 9,9-dimethylfluorene-2,7-dicarboxylic acid and various flexible
 bis(imidazole) ligands: synthesis, structures and properties
;
_journal_issue 32
_journal_name_full CrystEngComm
_journal_page_first 7459
_journal_paper_doi 10.1039/C4CE00664J
_journal_volume 16
_journal_year 2014
_chemical_formula_moiety 'C43 H44 Co2 N4 O12'
_chemical_formula_sum 'C43 H44 Co2 N4 O12'
_chemical_formula_weight 926.68
_chemical_melting_point ?
_chemical_name_systematic
;
 ?
;
_space_group_IT_number 14
_symmetry_cell_setting monoclinic
_symmetry_space_group_name_Hall '-P 2yn'
_symmetry_space_group_name_H-M 'P 1 21/n 1'
_atom_sites_solution_hydrogens geom
_atom_sites_solution_primary direct
_atom_sites_solution_secondary difmap
_audit_creation_method SHELXL-97
_cell_angle_alpha 90.00
_cell_angle_beta 92.249(2)
_cell_angle_gamma 90.00
_cell_formula_units_Z 4
_cell_length_a 10.1012(10)
_cell_length_b 15.8278(16)
_cell_length_c 27.754(3)
_cell_measurement_reflns_used 8707
_cell_measurement_temperature 293(2)
_cell_measurement_theta_max 26.02
_cell_measurement_theta_min 1.61
_cell_volume 4433.9(8)
_computing_cell_refinement 'Bruker SMART'
_computing_data_collection 'Bruker SMART'
_computing_data_reduction 'Bruker SAINT'
_computing_molecular_graphics SHELXP-97
_computing_publication_material SHELXTL
_computing_structure_refinement 'SHELXL-97 (Sheldrick, 1997)'
_computing_structure_solution 'SHELXS-97 (Sheldrick, 1990)'
_diffrn_ambient_temperature 293(2)
_diffrn_detector_area_resol_mean 9.00cm
_diffrn_measured_fraction_theta_full 0.998
_diffrn_measured_fraction_theta_max 0.998
_diffrn_measurement_device_type 'CCD area detector'
_diffrn_measurement_method 'phi and omega scans'
_diffrn_radiation_monochromator graphite
_diffrn_radiation_source 'fine-focus sealed tube'
_diffrn_radiation_type MoK\a
_diffrn_radiation_wavelength 0.71073
_diffrn_reflns_av_R_equivalents 0.0573
_diffrn_reflns_av_sigmaI/netI 0.0712
_diffrn_reflns_limit_h_max 11
_diffrn_reflns_limit_h_min -12
_diffrn_reflns_limit_k_max 19
_diffrn_reflns_limit_k_min -16
_diffrn_reflns_limit_l_max 34
_diffrn_reflns_limit_l_min -33
_diffrn_reflns_number 24322
_diffrn_reflns_theta_full 26.00
_diffrn_reflns_theta_max 26.00
_diffrn_reflns_theta_min 1.47
_diffrn_standards_decay_% none
_diffrn_standards_interval_count none
_diffrn_standards_interval_time none
_diffrn_standards_number none
_exptl_absorpt_coefficient_mu 0.813
_exptl_absorpt_correction_T_max 0.802
_exptl_absorpt_correction_T_min 0.740
_exptl_absorpt_correction_type empirical
_exptl_absorpt_process_details SADABS
_exptl_crystal_colour pink
_exptl_crystal_density_diffrn 1.388
_exptl_crystal_density_method 'not measured'
_exptl_crystal_description block
_exptl_crystal_F_000 1920
_exptl_crystal_size_max 0.28
_exptl_crystal_size_mid 0.26
_exptl_crystal_size_min 0.24
_refine_diff_density_max 0.651
_refine_diff_density_min -0.685
_refine_diff_density_rms 0.229
_refine_ls_extinction_method none
_refine_ls_goodness_of_fit_ref 0.994
_refine_ls_hydrogen_treatment mixed
_refine_ls_matrix_type full
_refine_ls_number_parameters 540
_refine_ls_number_reflns 8707
_refine_ls_number_restraints 0
_refine_ls_restrained_S_all 0.994
_refine_ls_R_factor_all 0.0923
_refine_ls_R_factor_gt 0.0487
_refine_ls_shift/su_max 0.001
_refine_ls_shift/su_mean 0.000
_refine_ls_structure_factor_coef Fsqd
_refine_ls_weighting_details 'calc w=1/[\s^2^(Fo^2^)+(0.0734P)^2^+0.0000P] where P=(Fo^2^+2Fc^2^)/3'
_refine_ls_weighting_scheme calc
_refine_ls_wR_factor_gt 0.1181
_refine_ls_wR_factor_ref 0.1398
_reflns_number_gt 5685
_reflns_number_total 8707
_reflns_threshold_expression >2sigma(I)
_cod_duplicate_entry 7216403
_cod_data_source_file c4ce00664j2.cif
_cod_data_source_block 1
_cod_depositor_comments
;
The following automatic conversions were performed:

'_chemical_melting_point' value 'not measured' was changed to '?' -
the value is undefined or not given.

Automatic conversion script
Id: cif_fix_values 2281 2013-09-26 08:29:07Z andrius 
;
_cod_original_sg_symbol_H-M p21/n
_cod_database_code 7217566

loop_
_symmetry_equiv_pos_as_xyz
'x, y, z'
'-x+1/2, y+1/2, -z+1/2'
'-x, -y, -z'
'x-1/2, -y-1/2, z-1/2'

loop_
_atom_site_label
_atom_site_type_symbol
_atom_site_fract_x
_atom_site_fract_y
_atom_site_fract_z
_atom_site_U_iso_or_equiv
_atom_site_adp_type
_atom_site_occupancy
_atom_site_symmetry_multiplicity
_atom_site_calc_flag
_atom_site_refinement_flags
C1 C 0.7576(4) 0.2232(3) 0.64223(13) 0.0332(9) Uani 1 1 d .
C2 C 0.7916(4) 0.2646(3) 0.59544(13) 0.0312(9) Uani 1 1 d .
C3 C 0.8152(4) 0.2164(2) 0.55469(13) 0.0322(9) Uani 1 1 d .
H3 H 0.8116 0.1578 0.5562 0.039 Uiso 1 1 calc R
C4 C 0.8441(4) 0.2559(2) 0.51193(12) 0.0294(9) Uani 1 1 d .
C5 C 0.8526(4) 0.3439(2) 0.51003(12) 0.0283(9) Uani 1 1 d .
C6 C 0.8289(4) 0.3933(3) 0.55045(13) 0.0356(10) Uani 1 1 d .
H6 H 0.8341 0.4519 0.5491 0.043 Uiso 1 1 calc R
C7 C 0.7974(4) 0.3524(3) 0.59298(13) 0.0351(10) Uani 1 1 d .
H7 H 0.7798 0.3843 0.6201 0.042 Uiso 1 1 calc R
C8 C 0.8693(4) 0.2167(2) 0.46249(13) 0.0330(9) Uani 1 1 d .
C9 C 0.8996(4) 0.2955(2) 0.43332(12) 0.0273(9) Uani 1 1 d .
C10 C 0.9305(4) 0.3011(2) 0.38516(12) 0.0296(9) Uani 1 1 d .
H10 H 0.9394 0.2524 0.3668 0.036 Uiso 1 1 calc R
C11 C 0.9481(4) 0.3804(2) 0.36447(12) 0.0248(8) Uani 1 1 d .
C12 C 0.9363(4) 0.4529(2) 0.39239(12) 0.0322(9) Uani 1 1 d .
H12 H 0.9489 0.5056 0.3785 0.039 Uiso 1 1 calc R
C13 C 0.9060(4) 0.4478(2) 0.44077(13) 0.0350(10) Uani 1 1 d .
H13 H 0.8988 0.4964 0.4593 0.042 Uiso 1 1 calc R
C14 C 0.8868(4) 0.3688(2) 0.46089(12) 0.0296(9) Uani 1 1 d .
C15 C 0.7420(5) 0.1746(3) 0.44144(15) 0.0594(15) Uani 1 1 d .
H15A H 0.7230 0.1250 0.4598 0.089 Uiso 1 1 calc R
H15B H 0.7545 0.1590 0.4085 0.089 Uiso 1 1 calc R
H15C H 0.6694 0.2135 0.4429 0.089 Uiso 1 1 calc R
C16 C 0.9829(5) 0.1528(3) 0.46500(16) 0.0581(14) Uani 1 1 d .
H16A H 0.9576 0.1047 0.4836 0.087 Uiso 1 1 calc R
H16B H 1.0601 0.1786 0.4800 0.087 Uiso 1 1 calc R
H16C H 1.0024 0.1350 0.4330 0.087 Uiso 1 1 calc R
C17 C 0.4775(4) 1.1135(2) 0.81179(12) 0.0253(8) Uani 1 1 d .
C18 C 0.4590(4) 1.1071(2) 0.65270(12) 0.0277(8) Uani 1 1 d .
C19 C 0.4227(4) 1.1133(2) 0.59991(12) 0.0300(9) Uani 1 1 d .
C20 C 0.4130(4) 1.1927(2) 0.57795(13) 0.0317(9) Uani 1 1 d .
H20 H 0.4270 1.2414 0.5962 0.038 Uiso 1 1 calc R
C21 C 0.3829(4) 1.1989(2) 0.52922(13) 0.0300(9) Uani 1 1 d .
C22 C 0.3616(4) 1.1249(2) 0.50197(12) 0.0324(9) Uani 1 1 d .
C23 C 0.3685(5) 1.0457(3) 0.52355(14) 0.0457(12) Uani 1 1 d .
H23 H 0.3523 0.9970 0.5055 0.055 Uiso 1 1 calc R
C24 C 0.4001(4) 1.0409(3) 0.57247(13) 0.0405(11) Uani 1 1 d .
H24 H 0.4064 0.9882 0.5872 0.049 Uiso 1 1 calc R
C25 C 0.3667(4) 1.2771(2) 0.49745(13) 0.0340(9) Uani 1 1 d .
C26 C 0.3419(4) 1.2367(2) 0.44804(12) 0.0288(9) Uani 1 1 d .
C27 C 0.3223(4) 1.2747(2) 0.40309(13) 0.0328(9) Uani 1 1 d .
H27 H 0.3261 1.3332 0.4003 0.039 Uiso 1 1 calc R
C28 C 0.2970(4) 1.2251(2) 0.36232(12) 0.0279(8) Uani 1 1 d .
C29 C 0.2892(4) 1.1376(2) 0.36654(13) 0.0349(10) Uani 1 1 d .
H29 H 0.2697 1.1050 0.3393 0.042 Uiso 1 1 calc R
C30 C 0.3103(4) 1.0983(3) 0.41086(13) 0.0394(11) Uani 1 1 d .
H30 H 0.3075 1.0398 0.4135 0.047 Uiso 1 1 calc R
C31 C 0.3358(4) 1.1489(2) 0.45133(13) 0.0315(9) Uani 1 1 d .
C32 C 0.2748(4) 1.2661(2) 0.31371(13) 0.0291(9) Uani 1 1 d .
C33 C 0.2465(5) 1.3300(3) 0.51216(15) 0.0536(13) Uani 1 1 d .
H33A H 0.2383 1.3789 0.4918 0.080 Uiso 1 1 calc R
H33B H 0.2590 1.3474 0.5452 0.080 Uiso 1 1 calc R
H33C H 0.1675 1.2965 0.5086 0.080 Uiso 1 1 calc R
C34 C 0.4909(5) 1.3333(3) 0.49948(15) 0.0528(13) Uani 1 1 d .
H34A H 0.4765 1.3815 0.4789 0.079 Uiso 1 1 calc R
H34B H 0.5652 1.3016 0.4887 0.079 Uiso 1 1 calc R
H34C H 0.5086 1.3519 0.5320 0.079 Uiso 1 1 calc R
C35 C 0.3776(5) 0.8590(3) 0.69456(16) 0.0478(12) Uani 1 1 d .
H35 H 0.3551 0.8882 0.6663 0.057 Uiso 1 1 calc R
C36 C 0.3263(5) 0.7848(3) 0.7073(2) 0.0584(14) Uani 1 1 d .
H36 H 0.2629 0.7534 0.6900 0.070 Uiso 1 1 calc R
C37 C 0.4700(4) 0.8260(3) 0.76246(15) 0.0363(10) Uani 1 1 d .
H37 H 0.5236 0.8268 0.7905 0.044 Uiso 1 1 calc R
C38 C 0.3578(5) 0.6881(3) 0.77891(19) 0.0543(13) Uani 1 1 d .
H38A H 0.2649 0.6875 0.7864 0.065 Uiso 1 1 calc R
H38B H 0.4095 0.6897 0.8091 0.065 Uiso 1 1 calc R
C39 C 0.3906(5) 0.6084(3) 0.75187(19) 0.0522(13) Uani 1 1 d .
H39A H 0.3486 0.6106 0.7199 0.063 Uiso 1 1 calc R
H39B H 0.4856 0.6053 0.7483 0.063 Uiso 1 1 calc R
C40 C 0.3450(5) 0.5304(3) 0.77734(18) 0.0491(12) Uani 1 1 d .
H40A H 0.3889 0.5271 0.8090 0.059 Uiso 1 1 calc R
H40B H 0.2503 0.5339 0.7817 0.059 Uiso 1 1 calc R
C41 C 0.3194(4) 0.4321(3) 0.70564(17) 0.0457(11) Uani 1 1 d .
H41 H 0.2544 0.4617 0.6880 0.055 Uiso 1 1 calc R
C42 C 0.3775(4) 0.3598(3) 0.69286(15) 0.0403(10) Uani 1 1 d .
H42 H 0.3583 0.3304 0.6644 0.048 Uiso 1 1 calc R
C43 C 0.4635(4) 0.3940(2) 0.76145(14) 0.0326(9) Uani 1 1 d .
H43 H 0.5149 0.3939 0.7900 0.039 Uiso 1 1 calc R
N1 N 0.4702(3) 0.33525(19) 0.72809(11) 0.0286(7) Uani 1 1 d .
N2 N 0.3745(3) 0.4538(2) 0.74975(13) 0.0373(8) Uani 1 1 d .
N3 N 0.3856(4) 0.7641(2) 0.75089(14) 0.0410(9) Uani 1 1 d .
N4 N 0.4687(3) 0.88587(19) 0.72957(11) 0.0301(7) Uani 1 1 d .
O1 O 0.7005(3) 0.26753(17) 0.67301(9) 0.0382(7) Uani 1 1 d .
O2 O 0.7865(3) 0.14604(19) 0.64745(10) 0.0501(8) Uani 1 1 d .
O3 O 0.4929(3) 1.03967(16) 0.79497(8) 0.0341(7) Uani 1 1 d .
O4 O 0.4820(3) 1.18073(16) 0.78823(8) 0.0321(6) Uani 1 1 d .
O5 O 0.4558(3) 1.17370(16) 0.67691(9) 0.0336(6) Uani 1 1 d .
O6 O 0.4882(3) 1.03457(16) 0.66931(8) 0.0347(7) Uani 1 1 d .
O7 O 0.2191(3) 1.22249(16) 0.28021(8) 0.0323(6) Uani 1 1 d .
O8 O 0.3105(3) 1.34145(18) 0.30877(9) 0.0422(7) Uani 1 1 d .
OW1 O 0.6952(2) 1.10641(14) 0.72900(8) 0.0244(6) Uani 1 1 d .
OW2 O 0.7328(3) 0.93602(17) 0.76031(11) 0.0484(8) Uani 1 1 d .
OW3 O 0.8734(4) 1.0000(2) 0.83791(13) 0.0707(10) Uiso 1 1 d .
OW4 O 0.9924(10) 0.0471(7) 0.6172(4) 0.266(4) Uiso 1 1 d .
Co1 Co 0.56839(5) 0.99974(3) 0.733530(16) 0.02195(14) Uani 1 1 d .
Co2 Co 0.58361(5) 0.22415(3) 0.728863(15) 0.02079(14) Uani 1 1 d .

loop_
_atom_site_aniso_label
_atom_site_aniso_U_11
_atom_site_aniso_U_22
_atom_site_aniso_U_33
_atom_site_aniso_U_23
_atom_site_aniso_U_13
_atom_site_aniso_U_12
C1 0.043(2) 0.037(2) 0.0205(19) 0.0004(17) 0.0096(17) -0.006(2)
C2 0.037(2) 0.035(2) 0.0216(19) 0.0033(17) 0.0088(17) -0.0050(19)
C3 0.048(3) 0.025(2) 0.0236(19) 0.0040(16) 0.0071(18) -0.0070(19)
C4 0.038(2) 0.030(2) 0.0201(19) -0.0014(16) 0.0056(16) -0.0055(18)
C5 0.039(2) 0.027(2) 0.0196(18) 0.0016(16) 0.0057(16) -0.0064(18)
C6 0.058(3) 0.027(2) 0.023(2) -0.0025(16) 0.0113(19) -0.008(2)
C7 0.053(3) 0.036(2) 0.0167(18) -0.0065(17) 0.0103(18) -0.007(2)
C8 0.053(3) 0.026(2) 0.0211(19) -0.0005(16) 0.0112(18) -0.0101(19)
C9 0.035(2) 0.026(2) 0.0203(18) 0.0026(15) 0.0045(16) -0.0071(17)
C10 0.045(2) 0.024(2) 0.0202(19) -0.0031(15) 0.0085(17) -0.0037(18)
C11 0.034(2) 0.026(2) 0.0148(17) 0.0015(15) 0.0050(15) -0.0022(17)
C12 0.053(3) 0.023(2) 0.0213(19) 0.0038(16) 0.0077(18) -0.0030(19)
C13 0.063(3) 0.021(2) 0.0220(19) -0.0056(16) 0.0139(19) -0.006(2)
C14 0.039(2) 0.032(2) 0.0178(18) -0.0038(16) 0.0063(17) -0.0050(18)
C15 0.094(4) 0.051(3) 0.034(2) -0.008(2) 0.011(3) -0.041(3)
C16 0.096(4) 0.038(3) 0.042(3) 0.006(2) 0.024(3) 0.016(3)
C17 0.026(2) 0.029(2) 0.0207(18) -0.0008(17) 0.0052(15) 0.0012(17)
C18 0.034(2) 0.029(2) 0.0193(18) 0.0010(16) -0.0009(16) -0.0019(18)
C19 0.041(2) 0.028(2) 0.0204(19) -0.0020(16) -0.0043(17) 0.0002(18)
C20 0.046(2) 0.023(2) 0.025(2) -0.0045(16) -0.0045(18) 0.0007(18)
C21 0.043(2) 0.023(2) 0.0238(19) 0.0003(16) -0.0012(18) 0.0051(18)
C22 0.049(3) 0.031(2) 0.0172(18) 0.0014(16) -0.0034(17) 0.0041(19)
C23 0.085(4) 0.025(2) 0.026(2) -0.0058(18) -0.008(2) -0.004(2)
C24 0.069(3) 0.029(2) 0.022(2) 0.0025(17) -0.009(2) -0.002(2)
C25 0.051(3) 0.026(2) 0.024(2) 0.0005(17) -0.0075(18) 0.003(2)
C26 0.036(2) 0.029(2) 0.0202(19) -0.0011(16) -0.0048(16) 0.0030(18)
C27 0.044(2) 0.028(2) 0.027(2) 0.0037(17) -0.0034(18) 0.0028(19)
C28 0.037(2) 0.027(2) 0.0186(18) 0.0016(16) -0.0049(16) 0.0059(18)
C29 0.056(3) 0.029(2) 0.0195(19) -0.0018(16) -0.0056(18) 0.006(2)
C30 0.068(3) 0.026(2) 0.023(2) -0.0024(16) -0.004(2) 0.008(2)
C31 0.045(2) 0.028(2) 0.0217(19) -0.0022(16) -0.0039(17) 0.0037(19)
C32 0.035(2) 0.030(2) 0.0217(19) 0.0000(17) -0.0027(17) 0.0063(18)
C33 0.082(4) 0.041(3) 0.037(3) -0.006(2) -0.008(2) 0.026(3)
C34 0.076(3) 0.041(3) 0.040(3) 0.005(2) -0.017(2) -0.016(3)
C35 0.060(3) 0.034(3) 0.047(3) -0.002(2) -0.021(2) -0.006(2)
C36 0.056(3) 0.034(3) 0.083(4) -0.005(3) -0.022(3) -0.014(2)
C37 0.045(3) 0.027(2) 0.036(2) 0.0015(18) -0.0002(19) -0.004(2)
C38 0.064(3) 0.021(2) 0.080(4) -0.002(2) 0.030(3) -0.006(2)
C39 0.056(3) 0.027(2) 0.075(3) -0.001(2) 0.027(3) -0.001(2)
C40 0.058(3) 0.020(2) 0.071(3) -0.004(2) 0.025(2) 0.002(2)
C41 0.044(3) 0.029(2) 0.064(3) 0.005(2) -0.009(2) 0.010(2)
C42 0.050(3) 0.029(2) 0.041(2) 0.0000(19) -0.011(2) 0.004(2)
C43 0.041(2) 0.025(2) 0.033(2) -0.0006(17) 0.0059(18) 0.0019(19)
N1 0.0356(19) 0.0211(16) 0.0292(17) 0.0015(14) 0.0008(14) 0.0025(15)
N2 0.040(2) 0.0203(18) 0.052(2) 0.0010(16) 0.0113(17) 0.0018(16)
N3 0.046(2) 0.0188(18) 0.059(2) 0.0017(17) 0.0089(18) -0.0064(16)
N4 0.0366(19) 0.0217(17) 0.0317(17) -0.0018(14) -0.0027(15) -0.0033(15)
O1 0.0615(19) 0.0311(16) 0.0234(14) 0.0020(12) 0.0196(13) -0.0018(14)
O2 0.081(2) 0.0375(18) 0.0335(16) 0.0095(14) 0.0288(16) 0.0139(17)
O3 0.0572(18) 0.0248(15) 0.0213(13) -0.0037(11) 0.0150(13) -0.0006(13)
O4 0.0498(17) 0.0288(15) 0.0187(13) 0.0032(11) 0.0138(12) 0.0061(13)
O5 0.0462(17) 0.0314(15) 0.0225(13) -0.0086(12) -0.0082(12) 0.0053(13)
O6 0.0562(18) 0.0264(15) 0.0208(13) -0.0004(11) -0.0080(13) -0.0048(14)
O7 0.0515(17) 0.0245(14) 0.0201(13) -0.0010(11) -0.0089(12) 0.0081(13)
O8 0.061(2) 0.0362(17) 0.0280(15) 0.0055(13) -0.0159(14) -0.0114(15)
OW1 0.0292(14) 0.0219(13) 0.0225(13) 0.0014(10) 0.0039(11) -0.0010(11)
OW2 0.0424(18) 0.0264(16) 0.075(2) -0.0056(15) -0.0126(16) 0.0105(14)
Co1 0.0306(3) 0.0186(3) 0.0167(2) -0.00111(19) 0.00153(19) 0.0003(2)
Co2 0.0308(3) 0.0177(3) 0.0140(2) 0.00014(19) 0.00240(19) 0.0000(2)

loop_
_atom_type_symbol
_atom_type_description
_atom_type_scat_dispersion_real
_atom_type_scat_dispersion_imag
_atom_type_scat_source
C C 0.0033 0.0016 'International Tables Vol C Tables 4.2.6.8 and 6.1.1.4'
H H 0.0000 0.0000 'International Tables Vol C Tables 4.2.6.8 and 6.1.1.4'
N N 0.0061 0.0033 'International Tables Vol C Tables 4.2.6.8 and 6.1.1.4'
O O 0.0106 0.0060 'International Tables Vol C Tables 4.2.6.8 and 6.1.1.4'
Co Co 0.3494 0.9721 'International Tables Vol C Tables 4.2.6.8 and 6.1.1.4'

loop_
_geom_angle_atom_site_label_1
_geom_angle_atom_site_label_2
_geom_angle_atom_site_label_3
_geom_angle
_geom_angle_site_symmetry_1
_geom_angle_site_symmetry_3
O1 C1 O2 124.7(3) . .
O1 C1 C2 117.9(4) . .
O2 C1 C2 117.3(3) . .
C3 C2 C7 119.9(3) . .
C3 C2 C1 121.0(4) . .
C7 C2 C1 119.1(3) . .
C4 C3 C2 119.9(4) . .
C4 C3 H3 120.1 . .
C2 C3 H3 120.1 . .
C3 C4 C5 119.9(3) . .
C3 C4 C8 129.2(4) . .
C5 C4 C8 110.9(3) . .
C4 C5 C6 121.1(3) . .
C4 C5 C14 108.6(3) . .
C6 C5 C14 130.3(4) . .
C7 C6 C5 118.2(4) . .
C7 C6 H6 120.9 . .
C5 C6 H6 120.9 . .
C2 C7 C6 121.1(3) . .
C2 C7 H7 119.5 . .
C6 C7 H7 119.5 . .
C9 C8 C16 113.5(3) . .
C9 C8 C4 100.8(3) . .
C16 C8 C4 112.2(3) . .
C9 C8 C15 109.5(3) . .
C16 C8 C15 110.1(4) . .
C4 C8 C15 110.4(3) . .
C10 C9 C14 120.2(3) . .
C10 C9 C8 128.4(3) . .
C14 C9 C8 111.3(3) . .
C9 C10 C11 119.4(3) . .
C9 C10 H10 120.3 . .
C11 C10 H10 120.3 . .
C10 C11 C12 119.9(3) . .
C10 C11 C17 119.4(3) . 4_675
C12 C11 C17 120.7(3) . 4_675
C13 C12 C11 121.0(3) . .
C13 C12 H12 119.5 . .
C11 C12 H12 119.5 . .
C14 C13 C12 118.8(3) . .
C14 C13 H13 120.6 . .
C12 C13 H13 120.6 . .
C13 C14 C9 120.7(3) . .
C13 C14 C5 131.0(3) . .
C9 C14 C5 108.3(3) . .
C8 C15 H15A 109.5 . .
C8 C15 H15B 109.5 . .
H15A C15 H15B 109.5 . .
C8 C15 H15C 109.5 . .
H15A C15 H15C 109.5 . .
H15B C15 H15C 109.5 . .
C8 C16 H16A 109.5 . .
C8 C16 H16B 109.5 . .
H16A C16 H16B 109.5 . .
C8 C16 H16C 109.5 . .
H16A C16 H16C 109.5 . .
H16B C16 H16C 109.5 . .
O4 C17 O3 125.7(3) . .
O4 C17 C11 117.7(3) . 4_576
O3 C17 C11 116.6(3) . 4_576
O5 C18 O6 125.3(3) . .
O5 C18 C19 117.3(3) . .
O6 C18 C19 117.3(3) . .
C24 C19 C20 119.7(3) . .
C24 C19 C18 120.7(3) . .
C20 C19 C18 119.6(3) . .
C21 C20 C19 120.0(3) . .
C21 C20 H20 120.0 . .
C19 C20 H20 120.0 . .
C20 C21 C22 119.5(3) . .
C20 C21 C25 129.8(3) . .
C22 C21 C25 110.8(3) . .
C23 C22 C21 121.0(3) . .
C23 C22 C31 130.4(4) . .
C21 C22 C31 108.5(3) . .
C24 C23 C22 118.6(4) . .
C24 C23 H23 120.7 . .
C22 C23 H23 120.7 . .
C23 C24 C19 121.2(4) . .
C23 C24 H24 119.4 . .
C19 C24 H24 119.4 . .
C26 C25 C21 100.9(3) . .
C26 C25 C34 112.4(3) . .
C21 C25 C34 112.3(3) . .
C26 C25 C33 111.3(3) . .
C21 C25 C33 110.8(3) . .
C34 C25 C33 109.1(4) . .
C27 C26 C31 119.0(3) . .
C27 C26 C25 129.6(4) . .
C31 C26 C25 111.4(3) . .
C28 C27 C26 120.0(4) . .
C28 C27 H27 120.0 . .
C26 C27 H27 120.0 . .
C27 C28 C29 120.1(3) . .
C27 C28 C32 120.1(3) . .
C29 C28 C32 119.8(3) . .
C30 C29 C28 120.9(4) . .
C30 C29 H29 119.6 . .
C28 C29 H29 119.6 . .
C29 C30 C31 118.3(4) . .
C29 C30 H30 120.8 . .
C31 C30 H30 120.8 . .
C30 C31 C26 121.7(3) . .
C30 C31 C22 130.0(4) . .
C26 C31 C22 108.2(3) . .
O8 C32 O7 123.8(3) . .
O8 C32 C28 118.3(3) . .
O7 C32 C28 117.8(3) . .
C25 C33 H33A 109.5 . .
C25 C33 H33B 109.5 . .
H33A C33 H33B 109.5 . .
C25 C33 H33C 109.5 . .
H33A C33 H33C 109.5 . .
H33B C33 H33C 109.5 . .
C25 C34 H34A 109.5 . .
C25 C34 H34B 109.5 . .
H34A C34 H34B 109.5 . .
C25 C34 H34C 109.5 . .
H34A C34 H34C 109.5 . .
H34B C34 H34C 109.5 . .
C36 C35 N4 109.8(4) . .
C36 C35 H35 125.1 . .
N4 C35 H35 125.1 . .
C35 C36 N3 106.5(4) . .
C35 C36 H36 126.8 . .
N3 C36 H36 126.8 . .
N4 C37 N3 112.0(4) . .
N4 C37 H37 124.0 . .
N3 C37 H37 124.0 . .
N3 C38 C39 111.8(4) . .
N3 C38 H38A 109.3 . .
C39 C38 H38A 109.3 . .
N3 C38 H38B 109.3 . .
C39 C38 H38B 109.3 . .
H38A C38 H38B 107.9 . .
C40 C39 C38 112.0(4) . .
C40 C39 H39A 109.2 . .
C38 C39 H39A 109.2 . .
C40 C39 H39B 109.2 . .
C38 C39 H39B 109.2 . .
H39A C39 H39B 107.9 . .
N2 C40 C39 111.1(4) . .
N2 C40 H40A 109.4 . .
C39 C40 H40A 109.4 . .
N2 C40 H40B 109.4 . .
C39 C40 H40B 109.4 . .
H40A C40 H40B 108.0 . .
C42 C41 N2 106.5(4) . .
C42 C41 H41 126.8 . .
N2 C41 H41 126.8 . .
C41 C42 N1 110.1(4) . .
C41 C42 H42 124.9 . .
N1 C42 H42 124.9 . .
N1 C43 N2 112.5(4) . .
N1 C43 H43 123.8 . .
N2 C43 H43 123.8 . .
C43 N1 C42 104.3(3) . .
C43 N1 Co2 128.9(3) . .
C42 N1 Co2 126.7(3) . .
C43 N2 C41 106.6(3) . .
C43 N2 C40 127.3(4) . .
C41 N2 C40 126.1(4) . .
C37 N3 C36 106.9(4) . .
C37 N3 C38 127.6(4) . .
C36 N3 C38 125.4(4) . .
C37 N4 C35 104.8(3) . .
C37 N4 Co1 126.9(3) . .
C35 N4 Co1 128.1(3) . .
C1 O1 Co2 127.1(2) . .
C17 O3 Co1 131.4(2) . .
C17 O4 Co2 136.1(2) . 1_565
C18 O5 Co2 132.4(2) . 1_565
C18 O6 Co1 130.7(2) . .
C32 O7 Co2 122.2(2) . 4_575
Co1 OW1 Co2 111.52(11) . 1_565
O3 Co1 O6 121.15(11) . .
O3 Co1 OW2 100.16(12) . .
O6 Co1 OW2 138.43(12) . .
O3 Co1 N4 96.89(12) . .
O6 Co1 N4 90.78(12) . .
OW2 Co1 N4 88.63(12) . .
O3 Co1 OW1 92.87(10) . .
O6 Co1 OW1 87.28(10) . .
OW2 Co1 OW1 86.05(11) . .
N4 Co1 OW1 169.58(11) . .
O5 Co2 O4 96.37(11) 1_545 1_545
O5 Co2 N1 89.47(11) 1_545 .
O4 Co2 N1 89.94(11) 1_545 .
O5 Co2 O1 87.99(11) 1_545 .
O4 Co2 O1 175.10(11) 1_545 .
N1 Co2 O1 92.35(11) . .
O5 Co2 O7 177.94(10) 1_545 4_676
O4 Co2 O7 85.68(10) 1_545 4_676
N1 Co2 O7 90.63(11) . 4_676
O1 Co2 O7 89.95(11) . 4_676
O5 Co2 OW1 88.82(10) 1_545 1_545
O4 Co2 OW1 89.27(9) 1_545 1_545
N1 Co2 OW1 178.03(11) . 1_545
O1 Co2 OW1 88.58(10) . 1_545
O7 Co2 OW1 91.11(10) 4_676 1_545

loop_
_geom_bond_atom_site_label_1
_geom_bond_atom_site_label_2
_geom_bond_distance
_geom_bond_site_symmetry_2
C1 O1 1.262(4) .
C1 O2 1.263(5) .
C1 C2 1.506(5) .
C2 C3 1.392(5) .
C2 C7 1.393(5) .
C3 C4 1.383(5) .
C3 H3 0.9300 .
C4 C5 1.396(5) .
C4 C8 1.536(5) .
C5 C6 1.396(5) .
C5 C14 1.474(5) .
C6 C7 1.394(5) .
C6 H6 0.9300 .
C7 H7 0.9300 .
C8 C9 1.524(5) .
C8 C16 1.530(6) .
C8 C15 1.543(6) .
C9 C10 1.387(5) .
C9 C14 1.399(5) .
C10 C11 1.395(5) .
C10 H10 0.9300 .
C11 C12 1.393(5) .
C11 C17 1.507(5) 4_675
C12 C13 1.391(5) .
C12 H12 0.9300 .
C13 C14 1.385(5) .
C13 H13 0.9300 .
C15 H15A 0.9600 .
C15 H15B 0.9600 .
C15 H15C 0.9600 .
C16 H16A 0.9600 .
C16 H16B 0.9600 .
C16 H16C 0.9600 .
C17 O4 1.251(4) .
C17 O3 1.270(4) .
C17 C11 1.507(5) 4_576
C18 O5 1.251(4) .
C18 O6 1.267(4) .
C18 C19 1.499(5) .
C19 C24 1.390(5) .
C19 C20 1.399(5) .
C20 C21 1.378(5) .
C20 H20 0.9300 .
C21 C22 1.405(5) .
C21 C25 1.525(5) .
C22 C23 1.390(5) .
C22 C31 1.469(5) .
C23 C24 1.385(5) .
C23 H23 0.9300 .
C24 H24 0.9300 .
C25 C26 1.525(5) .
C25 C34 1.538(6) .
C25 C33 1.542(6) .
C26 C27 1.392(5) .
C26 C31 1.395(5) .
C27 C28 1.392(5) .
C27 H27 0.9300 .
C28 C29 1.392(5) .
C28 C32 1.506(5) .
C29 C30 1.387(5) .
C29 H29 0.9300 .
C30 C31 1.394(5) .
C30 H30 0.9300 .
C32 O8 1.255(5) .
C32 O7 1.271(4) .
C33 H33A 0.9600 .
C33 H33B 0.9600 .
C33 H33C 0.9600 .
C34 H34A 0.9600 .
C34 H34B 0.9600 .
C34 H34C 0.9600 .
C35 C36 1.338(6) .
C35 N4 1.379(5) .
C35 H35 0.9300 .
C36 N3 1.368(6) .
C36 H36 0.9300 .
C37 N4 1.315(5) .
C37 N3 1.330(5) .
C37 H37 0.9300 .
C38 N3 1.465(5) .
C38 C39 1.512(6) .
C38 H38A 0.9700 .
C38 H38B 0.9700 .
C39 C40 1.504(6) .
C39 H39A 0.9700 .
C39 H39B 0.9700 .
C40 N2 1.471(5) .
C40 H40A 0.9700 .
C40 H40B 0.9700 .
C41 C42 1.340(6) .
C41 N2 1.369(5) .
C41 H41 0.9300 .
C42 N1 1.383(5) .
C42 H42 0.9300 .
C43 N1 1.315(5) .
C43 N2 1.336(5) .
C43 H43 0.9300 .
N1 Co2 2.099(3) .
N4 Co1 2.065(3) .
O1 Co2 2.100(2) .
O3 Co1 1.997(2) .
O4 Co2 2.091(2) 1_565
O5 Co2 2.058(2) 1_565
O6 Co1 2.006(2) .
O7 Co2 2.113(2) 4_575
OW1 Co1 2.126(2) .
OW1 Co2 2.178(2) 1_565
OW2 Co1 2.057(3) .
Co2 O5 2.058(2) 1_545
Co2 O4 2.091(2) 1_545
Co2 O7 2.113(2) 4_676
Co2 OW1 2.178(2) 1_545

loop_
_geom_torsion_atom_site_label_1
_geom_torsion_atom_site_label_2
_geom_torsion_atom_site_label_3
_geom_torsion_atom_site_label_4
_geom_torsion
_geom_torsion_site_symmetry_1
_geom_torsion_site_symmetry_4
O1 C1 C2 C3 -159.7(4) . .
O2 C1 C2 C3 19.2(6) . .
O1 C1 C2 C7 19.3(6) . .
O2 C1 C2 C7 -161.8(4) . .
C7 C2 C3 C4 -0.1(6) . .
C1 C2 C3 C4 178.9(4) . .
C2 C3 C4 C5 1.5(6) . .
C2 C3 C4 C8 -178.0(4) . .
C3 C4 C5 C6 -1.7(6) . .
C8 C4 C5 C6 177.9(4) . .
C3 C4 C5 C14 178.9(4) . .
C8 C4 C5 C14 -1.5(5) . .
C4 C5 C6 C7 0.4(6) . .
C14 C5 C6 C7 179.7(4) . .
C3 C2 C7 C6 -1.3(6) . .
C1 C2 C7 C6 179.8(4) . .
C5 C6 C7 C2 1.1(6) . .
C3 C4 C8 C9 -177.9(4) . .
C5 C4 C8 C9 2.5(4) . .
C3 C4 C8 C16 -56.8(6) . .
C5 C4 C8 C16 123.7(4) . .
C3 C4 C8 C15 66.4(5) . .
C5 C4 C8 C15 -113.2(4) . .
C16 C8 C9 C10 60.0(5) . .
C4 C8 C9 C10 -179.9(4) . .
C15 C8 C9 C10 -63.5(5) . .
C16 C8 C9 C14 -122.9(4) . .
C4 C8 C9 C14 -2.7(4) . .
C15 C8 C9 C14 113.6(4) . .
C14 C9 C10 C11 -0.3(6) . .
C8 C9 C10 C11 176.6(4) . .
C9 C10 C11 C12 0.9(6) . .
C9 C10 C11 C17 -178.1(3) . 4_675
C10 C11 C12 C13 -0.5(6) . .
C17 C11 C12 C13 178.5(4) 4_675 .
C11 C12 C13 C14 -0.4(6) . .
C12 C13 C14 C9 0.9(6) . .
C12 C13 C14 C5 -179.1(4) . .
C10 C9 C14 C13 -0.6(6) . .
C8 C9 C14 C13 -178.0(4) . .
C10 C9 C14 C5 179.4(4) . .
C8 C9 C14 C5 2.0(5) . .
C4 C5 C14 C13 179.7(4) . .
C6 C5 C14 C13 0.4(8) . .
C4 C5 C14 C9 -0.3(5) . .
C6 C5 C14 C9 -179.7(4) . .
O5 C18 C19 C24 -168.2(4) . .
O6 C18 C19 C24 10.7(6) . .
O5 C18 C19 C20 12.7(6) . .
O6 C18 C19 C20 -168.5(4) . .
C24 C19 C20 C21 -0.8(6) . .
C18 C19 C20 C21 178.4(4) . .
C19 C20 C21 C22 0.2(6) . .
C19 C20 C21 C25 179.8(4) . .
C20 C21 C22 C23 1.0(6) . .
C25 C21 C22 C23 -178.7(4) . .
C20 C21 C22 C31 -178.2(4) . .
C25 C21 C22 C31 2.2(5) . .
C21 C22 C23 C24 -1.6(7) . .
C31 C22 C23 C24 177.4(4) . .
C22 C23 C24 C19 1.0(7) . .
C20 C19 C24 C23 0.2(7) . .
C18 C19 C24 C23 -179.0(4) . .
C20 C21 C25 C26 177.0(4) . .
C22 C21 C25 C26 -3.4(4) . .
C20 C21 C25 C34 57.2(6) . .
C22 C21 C25 C34 -123.3(4) . .
C20 C21 C25 C33 -65.1(6) . .
C22 C21 C25 C33 114.5(4) . .
C21 C25 C26 C27 -178.3(4) . .
C34 C25 C26 C27 -58.5(6) . .
C33 C25 C26 C27 64.1(6) . .
C21 C25 C26 C31 3.5(4) . .
C34 C25 C26 C31 123.3(4) . .
C33 C25 C26 C31 -114.1(4) . .
C31 C26 C27 C28 0.1(6) . .
C25 C26 C27 C28 -178.0(4) . .
C26 C27 C28 C29 1.0(6) . .
C26 C27 C28 C32 179.6(4) . .
C27 C28 C29 C30 -1.9(6) . .
C32 C28 C29 C30 179.5(4) . .
C28 C29 C30 C31 1.8(6) . .
C29 C30 C31 C26 -0.7(6) . .
C29 C30 C31 C22 -179.9(4) . .
C27 C26 C31 C30 -0.2(6) . .
C25 C26 C31 C30 178.2(4) . .
C27 C26 C31 C22 179.2(4) . .
C25 C26 C31 C22 -2.5(5) . .
C23 C22 C31 C30 0.4(8) . .
C21 C22 C31 C30 179.4(4) . .
C23 C22 C31 C26 -178.9(5) . .
C21 C22 C31 C26 0.2(5) . .
C27 C28 C32 O8 16.9(6) . .
C29 C28 C32 O8 -164.5(4) . .
C27 C28 C32 O7 -162.1(4) . .
C29 C28 C32 O7 16.5(6) . .
N4 C35 C36 N3 0.0(6) . .
N3 C38 C39 C40 -172.1(4) . .
C38 C39 C40 N2 178.4(4) . .
N2 C41 C42 N1 -0.5(5) . .
N2 C43 N1 C42 -0.4(4) . .
N2 C43 N1 Co2 -176.4(2) . .
C41 C42 N1 C43 0.6(5) . .
C41 C42 N1 Co2 176.6(3) . .
N1 C43 N2 C41 0.1(5) . .
N1 C43 N2 C40 -177.2(4) . .
C42 C41 N2 C43 0.3(5) . .
C42 C41 N2 C40 177.6(4) . .
C39 C40 N2 C43 110.7(5) . .
C39 C40 N2 C41 -66.1(6) . .
N4 C37 N3 C36 0.6(5) . .
N4 C37 N3 C38 -178.7(4) . .
C35 C36 N3 C37 -0.3(5) . .
C35 C36 N3 C38 179.0(4) . .
C39 C38 N3 C37 -119.1(5) . .
C39 C38 N3 C36 61.8(6) . .
N3 C37 N4 C35 -0.6(5) . .
N3 C37 N4 Co1 174.0(3) . .
C36 C35 N4 C37 0.4(5) . .
C36 C35 N4 Co1 -174.2(3) . .
O2 C1 O1 Co2 -21.6(6) . .
C2 C1 O1 Co2 157.3(3) . .
O4 C17 O3 Co1 16.1(6) . .
C11 C17 O3 Co1 -165.5(2) 4_576 .
O3 C17 O4 Co2 -31.8(6) . 1_565
C11 C17 O4 Co2 149.7(3) 4_576 1_565
O6 C18 O5 Co2 45.2(6) . 1_565
C19 C18 O5 Co2 -136.0(3) . 1_565
O5 C18 O6 Co1 -12.0(6) . .
C19 C18 O6 Co1 169.2(3) . .
O8 C32 O7 Co2 -36.0(5) . 4_575
C28 C32 O7 Co2 143.0(3) . 4_575
C17 O3 Co1 O6 -60.2(4) . .
C17 O3 Co1 OW2 114.9(3) . .
C17 O3 Co1 N4 -155.3(3) . .
C17 O3 Co1 OW1 28.4(3) . .
C18 O6 Co1 O3 51.4(4) . .
C18 O6 Co1 OW2 -121.2(3) . .
C18 O6 Co1 N4 149.9(3) . .
C18 O6 Co1 OW1 -40.3(3) . .
C37 N4 Co1 O3 -56.1(3) . .
C35 N4 Co1 O3 117.3(4) . .
C37 N4 Co1 O6 -177.6(3) . .
C35 N4 Co1 O6 -4.2(4) . .
C37 N4 Co1 OW2 43.9(3) . .
C35 N4 Co1 OW2 -142.6(4) . .
C37 N4 Co1 OW1 103.3(6) . .
C35 N4 Co1 OW1 -83.3(7) . .
Co2 OW1 Co1 O3 -57.27(12) 1_565 .
Co2 OW1 Co1 O6 63.80(12) 1_565 .
Co2 OW1 Co1 OW2 -157.26(13) 1_565 .
Co2 OW1 Co1 N4 143.2(6) 1_565 .
C43 N1 Co2 O5 158.7(3) . 1_545
C42 N1 Co2 O5 -16.4(3) . 1_545
C43 N1 Co2 O4 62.3(3) . 1_545
C42 N1 Co2 O4 -112.8(3) . 1_545
C43 N1 Co2 O1 -113.4(3) . .
C42 N1 Co2 O1 71.5(3) . .
C43 N1 Co2 O7 -23.4(3) . 4_676
C42 N1 Co2 O7 161.5(3) . 4_676
C43 N1 Co2 OW1 129(3) . 1_545
C42 N1 Co2 OW1 -47(3) . 1_545
C1 O1 Co2 O5 -61.7(3) . 1_545
C1 O1 Co2 O4 91.2(12) . 1_545
C1 O1 Co2 N1 -151.1(3) . .
C1 O1 Co2 O7 118.3(3) . 4_676
C1 O1 Co2 OW1 27.2(3) . 1_545
